data_7720315
loop_
_publ_author_name
'Menia, D.'
'Neururer, F. R.'
'Wurst, K.'
'Lippmann, P.'
'Esarev, I. V.'
'Seidl, M.'
'Ott, I.'
'Podewitz, M.'
'Hohloch, S.'
'Bildstein, B.'

_publ_section_title
;
 Cobalt-based metallo-mesoionic carbene gold complexes with
 antiproliferative effects.
;
_journal_issue 8
_journal_name_full 'Dalton transactions (Cambridge, England : 2003)'
_journal_page_first 3259
_journal_page_last 3265
_journal_paper_doi 10.1039/d5dt02549d
_journal_volume 55
_journal_year 2026
_chemical_formula_moiety 'C16 H26 Au2 Co P2, F6 P'
_chemical_formula_sum 'C16 H26 Au2 Co F6 P3'
_chemical_formula_weight 878.14
_space_group_crystal_system triclinic
_space_group_IT_number 2
_space_group_name_Hall '-P 1'
_space_group_name_H-M_alt 'P -1'
_atom_sites_solution_hydrogens geom
_audit_creation_date 2023-03-21
_audit_creation_method
;
Olex2 1.5
(compiled 2022.04.07 svn.rca3783a0 for OlexSys, GUI svn.r6498)
;
_audit_update_record
;
2025-07-28 deposited with the CCDC.	2025-12-02 downloaded from the CCDC.
;
_cell_angle_alpha 89.1070(10)
_cell_angle_beta 82.7650(10)
_cell_angle_gamma 68.7100(10)
_cell_formula_units_Z 2
_cell_length_a 7.5721(3)
_cell_length_b 10.2081(4)
_cell_length_c 16.7183(6)
_cell_measurement_reflns_used 9858
_cell_measurement_temperature 300.00
_cell_measurement_theta_max 28.291
_cell_measurement_theta_min 2.458
_cell_volume 1193.86(8)
_computing_cell_refinement 'SAINT V8.40A (Bruker, 2019)'
_computing_data_collection 'Bruker Apex 4 v2021.4-0'
_computing_data_reduction 'SAINT V8.40A (Bruker, 2019)'
_computing_molecular_graphics 'Olex2 1.5 (Dolomanov et al., 2009)'
_computing_publication_material 'Olex2 1.5 (Dolomanov et al., 2009)'
_computing_structure_refinement 'XL  (Sheldrick, 2008)'
_computing_structure_solution 'SHELXT 2014/5 (Sheldrick, 2014)'
_diffrn_ambient_temperature 300.00
_diffrn_detector_area_resol_mean 7.41
_diffrn_measured_fraction_theta_full 0.999
_diffrn_measured_fraction_theta_max 0.998
_diffrn_measurement_device_type 'Bruker D8 QUEST PHOTON III C14'
_diffrn_measurement_method '\f and \w shutterless scans'
_diffrn_radiation_monochromator 'multi layered optics'
_diffrn_radiation_type MoK\a
_diffrn_radiation_wavelength 0.71073
_diffrn_reflns_av_R_equivalents 0.0387
_diffrn_reflns_av_unetI/netI 0.0254
_diffrn_reflns_Laue_measured_fraction_full 0.999
_diffrn_reflns_Laue_measured_fraction_max 0.998
_diffrn_reflns_limit_h_max 10
_diffrn_reflns_limit_h_min -10
_diffrn_reflns_limit_k_max 13
_diffrn_reflns_limit_k_min -13
_diffrn_reflns_limit_l_max 22
_diffrn_reflns_limit_l_min -22
_diffrn_reflns_number 47229
_diffrn_reflns_point_group_measured_fraction_full 0.999
_diffrn_reflns_point_group_measured_fraction_max 0.998
_diffrn_reflns_theta_full 25.242
_diffrn_reflns_theta_max 28.335
_diffrn_reflns_theta_min 2.142
_diffrn_source 'Incoatec Microfocus'
_diffrn_source_current 1.0
_diffrn_source_power 0.05
_diffrn_source_voltage 50.0
_exptl_absorpt_coefficient_mu 13.192
_exptl_absorpt_correction_T_max 0.6562
_exptl_absorpt_correction_T_min 0.4465
_exptl_absorpt_correction_type multi-scan
_exptl_absorpt_process_details
;
SADABS-2016/2 (Bruker,2016/2) was used for absorption correction.
wR2(int) was 0.1126 before and 0.0566 after correction.
The Ratio of minimum to maximum transmission is 0.6804.
The \l/2 correction factor is Not present.
;
_exptl_crystal_colour yellow
_exptl_crystal_colour_primary yellow
_exptl_crystal_density_diffrn 2.443
_exptl_crystal_description plate
_exptl_crystal_F_000 812
_exptl_crystal_size_max 0.16
_exptl_crystal_size_mid 0.08
_exptl_crystal_size_min 0.01
_refine_diff_density_max 1.077
_refine_diff_density_min -1.230
_refine_diff_density_rms 0.116
_refine_ls_extinction_method none
_refine_ls_goodness_of_fit_ref 1.045
_refine_ls_hydrogen_treatment constr
_refine_ls_matrix_type full
_refine_ls_number_parameters 295
_refine_ls_number_reflns 5953
_refine_ls_number_restraints 0
_refine_ls_restrained_S_all 1.045
_refine_ls_R_factor_all 0.0322
_refine_ls_R_factor_gt 0.0268
_refine_ls_shift/su_max 0.002
_refine_ls_shift/su_mean 0.000
_refine_ls_structure_factor_coef Fsqd
_refine_ls_weighting_details 'w=1/[\s^2^(Fo^2^)+(0.0242P)^2^+3.4464P] where P=(Fo^2^+2Fc^2^)/3'
_refine_ls_weighting_scheme calc
_refine_ls_wR_factor_gt 0.0663
_refine_ls_wR_factor_ref 0.0691
_reflns_Friedel_coverage 0.000
_reflns_number_gt 5168
_reflns_number_total 5953
_reflns_threshold_expression 'I > 2\s(I)'
_cod_data_source_file d5dt02549d2.cif
_cod_data_source_block bi319
_cod_database_code 7720315
_shelx_shelxl_version_number 2018/3
_shelx_space_group_comment
;
The symmetry employed for this shelxl refinement is uniquely defined
by the following loop, which should always be used as a source of
symmetry information in preference to the above space-group names.
They are only intended as comments.
;
_shelx_estimated_absorpt_t_max 0.879
_shelx_estimated_absorpt_t_min 0.227
_olex2_refinement_description
;
1. Fixed Uiso
 At 1.2 times of:
  All C(H) groups
 At 1.5 times of:
  All C(H,H,H) groups
2. Others
 Fixed Sof: F3(0.5) F4(0.5) F5(0.5) F6(0.5) F3A(0.5) F4A(0.5) F5A(0.5) F6A(0.5)
3.a Aromatic/amide H refined with riding coordinates:
 C1(H1), C2(H2), C3(H3), C4(H4), C6(H6), C7(H7), C8(H8), C9(H9)
3.b Idealised Me refined as rotating group:
 C11(H11A,H11B,H11C), C12(H12A,H12B,H12C), C13(H13A,H13B,H13C), C14(H14A,H14B,
 H14C), C15(H15A,H15B,H15C), C16(H16A,H16B,H16C)
;
_olex2_submission_special_instructions 'No special instructions were received'

loop_
_space_group_symop_operation_xyz
'x, y, z'
'-x, -y, -z'

loop_
_atom_site_label
_atom_site_type_symbol
_atom_site_fract_x
_atom_site_fract_y
_atom_site_fract_z
_atom_site_U_iso_or_equiv
_atom_site_adp_type
_atom_site_occupancy
_atom_site_site_symmetry_order
_atom_site_calc_flag
_atom_site_refinement_flags_posn
_atom_site_refinement_flags_adp
_atom_site_refinement_flags_occupancy
_atom_site_disorder_assembly
_atom_site_disorder_group
Au1 Au 0.78195(3) 0.78855(2) 0.53313(2) 0.05258(7) Uani 1 1 d . . . . .
Au2 Au 0.35821(3) 0.79678(2) 0.93500(2) 0.04634(6) Uani 1 1 d . . . . .
Co1 Co 0.53714(9) 0.87378(7) 0.73364(4) 0.04113(14) Uani 1 1 d . . . . .
P1 P 1.0661(2) 0.71665(17) 0.45125(9) 0.0537(3) Uani 1 1 d . . . . .
P2 P 0.14093(19) 0.74196(14) 1.02271(8) 0.0438(3) Uani 1 1 d . . . . .
C5 C 0.4488(8) 0.7658(7) 0.6572(3) 0.0563(13) Uani 1 1 d . . . . .
H1 H 0.490333 0.668428 0.651602 0.068 Uiso 1 1 calc R U . . .
C4 C 0.2947(8) 0.8485(8) 0.7118(4) 0.0683(17) Uani 1 1 d . . . . .
H2 H 0.216985 0.816379 0.748068 0.082 Uiso 1 1 calc R U . . .
C3 C 0.2786(8) 0.9887(8) 0.7021(4) 0.0712(19) Uani 1 1 d . . . . .
H3 H 0.188134 1.066601 0.730803 0.085 Uiso 1 1 calc R U . . .
C2 C 0.4268(8) 0.9908(7) 0.6398(4) 0.0622(15) Uani 1 1 d . . . . .
H4 H 0.448314 1.070907 0.621617 0.075 Uiso 1 1 calc R U . . .
C1 C 0.5343(8) 0.8525(6) 0.6109(3) 0.0501(12) Uani 1 1 d . . . . .
C6 C 0.7100(7) 0.7322(6) 0.8033(3) 0.0534(13) Uani 1 1 d . . . . .
H6 H 0.734797 0.636058 0.802959 0.064 Uiso 1 1 calc R U . . .
C7 C 0.8151(8) 0.7977(8) 0.7539(4) 0.0634(16) Uani 1 1 d . . . . .
H7 H 0.920796 0.753073 0.716024 0.076 Uiso 1 1 calc R U . . .
C8 C 0.7322(10) 0.9417(8) 0.7718(4) 0.0665(17) Uani 1 1 d . . . . .
H8 H 0.772832 1.010244 0.747496 0.080 Uiso 1 1 calc R U . . .
C9 C 0.5752(9) 0.9663(6) 0.8334(3) 0.0566(13) Uani 1 1 d . . . . .
H9 H 0.496426 1.053753 0.856234 0.068 Uiso 1 1 calc R U . . .
C10 C 0.5582(8) 0.8354(6) 0.8545(3) 0.0482(11) Uani 1 1 d . . . . .
C11 C 1.2606(12) 0.5972(11) 0.4973(6) 0.111(3) Uani 1 1 d . . . . .
H11A H 1.243302 0.621261 0.553823 0.166 Uiso 1 1 calc R U . . .
H11B H 1.378485 0.603389 0.472343 0.166 Uiso 1 1 calc R U . . .
H11C H 1.264304 0.503016 0.490598 0.166 Uiso 1 1 calc R U . . .
C12 C 1.0731(12) 0.6199(10) 0.3614(5) 0.097(3) Uani 1 1 d . . . . .
H12A H 1.049468 0.535824 0.375856 0.145 Uiso 1 1 calc R U . . .
H12B H 1.196645 0.595361 0.330176 0.145 Uiso 1 1 calc R U . . .
H12C H 0.976830 0.676888 0.330106 0.145 Uiso 1 1 calc R U . . .
C13 C 1.1462(13) 0.8556(9) 0.4184(7) 0.110(3) Uani 1 1 d . . . . .
H13A H 1.050230 0.923660 0.391277 0.165 Uiso 1 1 calc R U . . .
H13B H 1.262552 0.817774 0.381943 0.165 Uiso 1 1 calc R U . . .
H13C H 1.168663 0.900027 0.464194 0.165 Uiso 1 1 calc R U . . .
C14 C -0.0859(10) 0.7784(8) 0.9853(5) 0.079(2) Uani 1 1 d . . . . .
H14A H -0.162826 0.876350 0.994381 0.119 Uiso 1 1 calc R U . . .
H14B H -0.151001 0.722626 1.013044 0.119 Uiso 1 1 calc R U . . .
H14C H -0.063961 0.755608 0.928491 0.119 Uiso 1 1 calc R U . . .
C15 C 0.0768(12) 0.8324(8) 1.1191(4) 0.078(2) Uani 1 1 d . . . . .
H15A H 0.189560 0.834972 1.138558 0.117 Uiso 1 1 calc R U . . .
H15B H 0.017110 0.783918 1.156549 0.117 Uiso 1 1 calc R U . . .
H15C H -0.010643 0.926695 1.113990 0.117 Uiso 1 1 calc R U . . .
C16 C 0.2211(11) 0.5585(7) 1.0462(5) 0.0747(19) Uani 1 1 d . . . . .
H16A H 0.245955 0.502695 0.997469 0.112 Uiso 1 1 calc R U . . .
H16B H 0.124078 0.541229 1.082658 0.112 Uiso 1 1 calc R U . . .
H16C H 0.336193 0.533895 1.070915 0.112 Uiso 1 1 calc R U . . .
P3 P 0.3458(3) 0.41359(18) 0.77598(10) 0.0622(4) Uani 1 1 d . . . . .
F1 F 0.3861(13) 0.3483(8) 0.8604(4) 0.157(3) Uani 1 1 d . . . . .
F2 F 0.3059(18) 0.4805(11) 0.6951(4) 0.213(5) Uani 1 1 d . . . . .
F3 F 0.270(4) 0.2958(19) 0.7567(16) 0.148(8) Uani 0.5 1 d . . P A 1
F4 F 0.460(4) 0.506(3) 0.7914(15) 0.151(11) Uani 0.5 1 d . . P A 1
F5 F 0.162(2) 0.513(2) 0.792(2) 0.233(13) Uani 0.5 1 d . . P A 1
F6 F 0.548(2) 0.286(2) 0.7594(13) 0.150(8) Uani 0.5 1 d . . P A 1
F3A F 0.164(4) 0.378(4) 0.7893(10) 0.161(9) Uani 0.5 1 d . . P A 2
F4A F 0.510(3) 0.460(3) 0.758(2) 0.192(14) Uani 0.5 1 d . . P A 2
F5A F 0.237(4) 0.5524(17) 0.8312(10) 0.154(8) Uani 0.5 1 d . . P A 2
F6A F 0.442(4) 0.2906(19) 0.7216(15) 0.200(11) Uani 0.5 1 d . . P A 2

loop_
_atom_site_aniso_label
_atom_site_aniso_U_11
_atom_site_aniso_U_22
_atom_site_aniso_U_33
_atom_site_aniso_U_23
_atom_site_aniso_U_13
_atom_site_aniso_U_12
Au1 0.05025(12) 0.06206(14) 0.04086(11) 0.00014(9) 0.00181(8) -0.01749(10)
Au2 0.05266(12) 0.04919(11) 0.03863(10) 0.00718(8) 0.00016(8) -0.02248(9)
Co1 0.0384(3) 0.0467(3) 0.0387(3) 0.0054(3) -0.0011(2) -0.0174(3)
P1 0.0483(7) 0.0627(9) 0.0444(7) 0.0008(6) 0.0008(6) -0.0157(6)
P2 0.0500(7) 0.0457(7) 0.0385(6) 0.0034(5) -0.0007(5) -0.0224(5)
C5 0.059(3) 0.066(3) 0.051(3) -0.002(3) -0.005(3) -0.033(3)
C4 0.045(3) 0.111(6) 0.057(3) 0.011(3) -0.006(3) -0.040(3)
C3 0.042(3) 0.095(5) 0.055(3) 0.002(3) -0.002(3) 0.000(3)
C2 0.055(3) 0.064(4) 0.054(3) 0.018(3) -0.008(3) -0.006(3)
C1 0.049(3) 0.064(3) 0.035(2) 0.003(2) -0.004(2) -0.019(2)
C6 0.045(3) 0.065(3) 0.046(3) 0.014(2) -0.010(2) -0.013(2)
C7 0.042(3) 0.103(5) 0.049(3) 0.009(3) -0.006(2) -0.032(3)
C8 0.080(4) 0.093(5) 0.053(3) 0.011(3) -0.007(3) -0.064(4)
C9 0.078(4) 0.057(3) 0.045(3) 0.001(2) -0.003(3) -0.039(3)
C10 0.051(3) 0.051(3) 0.046(3) 0.009(2) -0.005(2) -0.023(2)
C11 0.072(5) 0.136(8) 0.097(6) 0.000(6) -0.025(5) 0.000(5)
C12 0.075(5) 0.132(7) 0.076(5) -0.039(5) 0.009(4) -0.033(5)
C13 0.098(6) 0.085(6) 0.141(8) -0.003(5) 0.041(6) -0.044(5)
C14 0.067(4) 0.086(5) 0.096(5) 0.013(4) -0.022(4) -0.036(4)
C15 0.105(6) 0.087(5) 0.053(3) -0.014(3) 0.009(4) -0.053(4)
C16 0.082(4) 0.052(3) 0.088(5) 0.010(3) 0.008(4) -0.028(3)
P3 0.0677(10) 0.0588(9) 0.0645(9) 0.0001(7) 0.0012(8) -0.0314(8)
F1 0.219(8) 0.169(6) 0.107(4) 0.044(4) -0.036(5) -0.097(6)
F2 0.372(15) 0.270(12) 0.113(5) 0.101(7) -0.113(8) -0.231(12)
F3 0.20(2) 0.113(11) 0.19(2) 0.017(11) -0.064(16) -0.107(14)
F4 0.23(3) 0.142(16) 0.164(18) 0.038(13) -0.09(2) -0.15(2)
F5 0.066(9) 0.143(18) 0.40(4) 0.00(2) 0.032(15) 0.048(10)
F6 0.088(9) 0.115(12) 0.21(2) 0.034(12) -0.012(9) -0.001(8)
F3A 0.158(16) 0.30(3) 0.106(10) 0.030(15) -0.006(10) -0.19(2)
F4A 0.090(9) 0.21(3) 0.29(4) 0.06(2) 0.021(16) -0.089(13)
F5A 0.22(2) 0.105(10) 0.112(10) -0.053(8) 0.001(12) -0.031(12)
F6A 0.23(2) 0.115(14) 0.22(2) -0.116(16) 0.10(2) -0.054(16)

loop_
_atom_type_symbol
_atom_type_description
_atom_type_scat_dispersion_real
_atom_type_scat_dispersion_imag
_atom_type_scat_source
C C 0.0033 0.0016 'International Tables Vol C Tables 4.2.6.8 and 6.1.1.4'
H H 0.0000 0.0000 'International Tables Vol C Tables 4.2.6.8 and 6.1.1.4'
Au Au -2.0133 8.8022 'International Tables Vol C Tables 4.2.6.8 and 6.1.1.4'
Co Co 0.3494 0.9721 'International Tables Vol C Tables 4.2.6.8 and 6.1.1.4'
F F 0.0171 0.0103 'International Tables Vol C Tables 4.2.6.8 and 6.1.1.4'
P P 0.1023 0.0942 'International Tables Vol C Tables 4.2.6.8 and 6.1.1.4'

loop_
_geom_angle_atom_site_label_1
_geom_angle_atom_site_label_2
_geom_angle_atom_site_label_3
_geom_angle
_geom_angle_site_symmetry_1
_geom_angle_site_symmetry_3
_geom_angle_publ_flag
C1 Au1 P1 177.36(15) . . ?
C10 Au2 P2 177.10(16) . . ?
C5 Co1 C2 67.7(3) . . ?
C5 Co1 C1 41.2(2) . . ?
C5 Co1 C6 107.6(3) . . ?
C5 Co1 C7 119.0(3) . . ?
C5 Co1 C9 163.8(2) . . ?
C5 Co1 C10 125.9(2) . . ?
C4 Co1 C5 40.4(3) . . ?
C4 Co1 C2 68.9(3) . . ?
C4 Co1 C1 69.4(2) . . ?
C4 Co1 C6 118.2(3) . . ?
C4 Co1 C7 152.3(3) . . ?
C4 Co1 C9 126.6(3) . . ?
C4 Co1 C10 106.2(2) . . ?
C3 Co1 C5 67.9(3) . . ?
C3 Co1 C4 40.6(3) . . ?
C3 Co1 C2 41.6(2) . . ?
C3 Co1 C1 69.1(2) . . ?
C3 Co1 C6 152.6(2) . . ?
C3 Co1 C7 165.9(3) . . ?
C3 Co1 C8 128.5(3) . . ?
C3 Co1 C9 108.4(3) . . ?
C3 Co1 C10 118.1(2) . . ?
C2 Co1 C1 40.1(2) . . ?
C2 Co1 C7 127.1(2) . . ?
C2 Co1 C10 154.1(2) . . ?
C6 Co1 C2 164.0(2) . . ?
C6 Co1 C1 126.4(2) . . ?
C6 Co1 C7 40.4(2) . . ?
C6 Co1 C9 67.9(3) . . ?
C6 Co1 C10 41.1(2) . . ?
C7 Co1 C1 107.3(2) . . ?
C7 Co1 C10 69.2(2) . . ?
C8 Co1 C5 153.3(3) . . ?
C8 Co1 C4 165.5(3) . . ?
C8 Co1 C2 109.1(3) . . ?
C8 Co1 C1 119.0(2) . . ?
C8 Co1 C6 67.8(3) . . ?
C8 Co1 C7 40.3(3) . . ?
C8 Co1 C9 41.1(2) . . ?
C8 Co1 C10 69.1(2) . . ?
C9 Co1 C2 120.8(3) . . ?
C9 Co1 C1 154.0(2) . . ?
C9 Co1 C7 68.4(3) . . ?
C9 Co1 C10 40.6(2) . . ?
C10 Co1 C1 164.1(2) . . ?
C11 P1 Au1 113.7(3) . . ?
C11 P1 C12 102.3(5) . . ?
C12 P1 Au1 115.1(3) . . ?
C13 P1 Au1 114.4(3) . . ?
C13 P1 C11 104.2(5) . . ?
C13 P1 C12 105.8(5) . . ?
C14 P2 Au2 113.6(3) . . ?
C15 P2 Au2 115.8(2) . . ?
C15 P2 C14 104.0(4) . . ?
C15 P2 C16 104.3(4) . . ?
C16 P2 Au2 113.0(2) . . ?
C16 P2 C14 105.1(4) . . ?
Co1 C5 H1 125.8 . . ?
C4 C5 Co1 69.8(3) . . ?
C4 C5 H1 124.8 . . ?
C4 C5 C1 110.5(6) . . ?
C1 C5 Co1 71.3(3) . . ?
C1 C5 H1 124.8 . . ?
Co1 C4 H2 126.0 . . ?
C5 C4 Co1 69.8(3) . . ?
C5 C4 H2 126.3 . . ?
C5 C4 C3 107.5(5) . . ?
C3 C4 Co1 69.5(4) . . ?
C3 C4 H2 126.3 . . ?
Co1 C3 H3 125.7 . . ?
C4 C3 Co1 69.9(3) . . ?
C4 C3 H3 126.1 . . ?
C4 C3 C2 107.8(6) . . ?
C2 C3 Co1 69.8(3) . . ?
C2 C3 H3 126.1 . . ?
Co1 C2 H4 126.2 . . ?
C3 C2 Co1 68.6(3) . . ?
C3 C2 H4 125.4 . . ?
C1 C2 Co1 71.5(3) . . ?
C1 C2 C3 109.3(6) . . ?
C1 C2 H4 125.4 . . ?
Au1 C1 Co1 120.9(3) . . ?
C5 C1 Au1 127.7(4) . . ?
C5 C1 Co1 67.6(3) . . ?
C2 C1 Au1 126.6(4) . . ?
C2 C1 Co1 68.5(3) . . ?
C2 C1 C5 105.0(5) . . ?
Co1 C6 H6 125.7 . . ?
C7 C6 Co1 70.0(3) . . ?
C7 C6 H6 124.9 . . ?
C7 C6 C10 110.1(6) . . ?
C10 C6 Co1 70.9(3) . . ?
C10 C6 H6 124.9 . . ?
Co1 C7 H7 126.4 . . ?
C6 C7 Co1 69.6(3) . . ?
C6 C7 H7 126.3 . . ?
C8 C7 Co1 69.2(4) . . ?
C8 C7 C6 107.5(5) . . ?
C8 C7 H7 126.3 . . ?
Co1 C8 H8 125.3 . . ?
C7 C8 Co1 70.5(3) . . ?
C7 C8 H8 125.7 . . ?
C7 C8 C9 108.6(5) . . ?
C9 C8 Co1 70.0(3) . . ?
C9 C8 H8 125.7 . . ?
Co1 C9 H9 126.1 . . ?
C8 C9 Co1 68.9(3) . . ?
C8 C9 H9 125.5 . . ?
C8 C9 C10 108.9(5) . . ?
C10 C9 Co1 71.1(3) . . ?
C10 C9 H9 125.5 . . ?
Au2 C10 Co1 125.4(3) . . ?
C6 C10 Au2 125.9(4) . . ?
C6 C10 Co1 68.0(3) . . ?
C9 C10 Au2 129.1(4) . . ?
C9 C10 Co1 68.3(3) . . ?
C9 C10 C6 104.9(5) . . ?
P1 C11 H11A 109.5 . . ?
P1 C11 H11B 109.5 . . ?
P1 C11 H11C 109.5 . . ?
H11A C11 H11B 109.5 . . ?
H11A C11 H11C 109.5 . . ?
H11B C11 H11C 109.5 . . ?
P1 C12 H12A 109.5 . . ?
P1 C12 H12B 109.5 . . ?
P1 C12 H12C 109.5 . . ?
H12A C12 H12B 109.5 . . ?
H12A C12 H12C 109.5 . . ?
H12B C12 H12C 109.5 . . ?
P1 C13 H13A 109.5 . . ?
P1 C13 H13B 109.5 . . ?
P1 C13 H13C 109.5 . . ?
H13A C13 H13B 109.5 . . ?
H13A C13 H13C 109.5 . . ?
H13B C13 H13C 109.5 . . ?
P2 C14 H14A 109.5 . . ?
P2 C14 H14B 109.5 . . ?
P2 C14 H14C 109.5 . . ?
H14A C14 H14B 109.5 . . ?
H14A C14 H14C 109.5 . . ?
H14B C14 H14C 109.5 . . ?
P2 C15 H15A 109.5 . . ?
P2 C15 H15B 109.5 . . ?
P2 C15 H15C 109.5 . . ?
H15A C15 H15B 109.5 . . ?
H15A C15 H15C 109.5 . . ?
H15B C15 H15C 109.5 . . ?
P2 C16 H16A 109.5 . . ?
P2 C16 H16B 109.5 . . ?
P2 C16 H16C 109.5 . . ?
H16A C16 H16B 109.5 . . ?
H16A C16 H16C 109.5 . . ?
H16B C16 H16C 109.5 . . ?
F1 P3 F6 74.6(8) . . ?
F1 P3 F5A 81.4(8) . . ?
F2 P3 F1 178.6(5) . . ?
F2 P3 F3 92.2(9) . . ?
F2 P3 F4 90.7(10) . . ?
F2 P3 F6 106.3(9) . . ?
F2 P3 F3A 94.9(9) . . ?
F2 P3 F5A 97.2(8) . . ?
F3 P3 F1 89.0(9) . . ?
F3 P3 F6 81.7(11) . . ?
F4 P3 F1 88.3(10) . . ?
F4 P3 F3 168.4(15) . . ?
F4 P3 F6 86.7(13) . . ?
F5 P3 F1 102.7(14) . . ?
F5 P3 F2 76.5(13) . . ?
F5 P3 F3 92.2(14) . . ?
F5 P3 F4 99.4(15) . . ?
F5 P3 F6 173.4(14) . . ?
F3A P3 F1 85.7(9) . . ?
F3A P3 F5A 89.0(13) . . ?
F4A P3 F1 99.7(14) . . ?
F4A P3 F2 79.7(14) . . ?
F4A P3 F3A 174.0(17) . . ?
F4A P3 F5A 89.2(13) . . ?
F6A P3 F1 101.6(12) . . ?
F6A P3 F2 79.7(12) . . ?
F6A P3 F3A 90.9(13) . . ?
F6A P3 F4A 90.6(16) . . ?
F6A P3 F5A 176.9(14) . . ?

loop_
_geom_bond_atom_site_label_1
_geom_bond_atom_site_label_2
_geom_bond_distance
_geom_bond_site_symmetry_2
_geom_bond_publ_flag
Au1 P1 2.2768(14) . ?
Au1 C1 2.039(5) . ?
Au2 P2 2.2816(12) . ?
Au2 C10 2.040(5) . ?
Co1 C5 2.022(6) . ?
Co1 C4 2.021(6) . ?
Co1 C3 2.015(6) . ?
Co1 C2 2.032(6) . ?
Co1 C1 2.071(5) . ?
Co1 C6 2.028(5) . ?
Co1 C7 2.032(6) . ?
Co1 C8 2.016(6) . ?
Co1 C9 2.031(6) . ?
Co1 C10 2.068(5) . ?
P1 C11 1.789(8) . ?
P1 C12 1.795(7) . ?
P1 C13 1.789(8) . ?
P2 C14 1.811(7) . ?
P2 C15 1.792(6) . ?
P2 C16 1.800(6) . ?
C5 H1 0.9300 . ?
C5 C4 1.396(9) . ?
C5 C1 1.439(8) . ?
C4 H2 0.9300 . ?
C4 C3 1.400(10) . ?
C3 H3 0.9300 . ?
C3 C2 1.437(8) . ?
C2 H4 0.9300 . ?
C2 C1 1.406(8) . ?
C6 H6 0.9300 . ?
C6 C7 1.402(8) . ?
C6 C10 1.437(8) . ?
C7 H7 0.9300 . ?
C7 C8 1.394(10) . ?
C8 H8 0.9300 . ?
C8 C9 1.422(8) . ?
C9 H9 0.9300 . ?
C9 C10 1.423(7) . ?
C11 H11A 0.9600 . ?
C11 H11B 0.9600 . ?
C11 H11C 0.9600 . ?
C12 H12A 0.9600 . ?
C12 H12B 0.9600 . ?
C12 H12C 0.9600 . ?
C13 H13A 0.9600 . ?
C13 H13B 0.9600 . ?
C13 H13C 0.9600 . ?
C14 H14A 0.9600 . ?
C14 H14B 0.9600 . ?
C14 H14C 0.9600 . ?
C15 H15A 0.9600 . ?
C15 H15B 0.9600 . ?
C15 H15C 0.9600 . ?
C16 H16A 0.9600 . ?
C16 H16B 0.9600 . ?
C16 H16C 0.9600 . ?
P3 F1 1.569(6) . ?
P3 F2 1.520(6) . ?
P3 F3 1.560(14) . ?
P3 F4 1.539(15) . ?
P3 F5 1.388(12) . ?
P3 F6 1.606(14) . ?
P3 F3A 1.538(13) . ?
P3 F4A 1.481(18) . ?
P3 F5A 1.594(13) . ?
P3 F6A 1.461(12) . ?

loop_
_geom_torsion_atom_site_label_1
_geom_torsion_atom_site_label_2
_geom_torsion_atom_site_label_3
_geom_torsion_atom_site_label_4
_geom_torsion
_geom_torsion_site_symmetry_1
_geom_torsion_site_symmetry_2
_geom_torsion_site_symmetry_3
_geom_torsion_site_symmetry_4
_geom_torsion_publ_flag
Co1 C5 C4 C3 59.5(4) . . . . ?
Co1 C5 C1 Au1 112.6(4) . . . . ?
Co1 C5 C1 C2 -58.5(4) . . . . ?
Co1 C4 C3 C2 59.8(4) . . . . ?
Co1 C3 C2 C1 60.1(4) . . . . ?
Co1 C2 C1 Au1 -113.3(4) . . . . ?
Co1 C2 C1 C5 58.0(4) . . . . ?
Co1 C6 C7 C8 59.1(4) . . . . ?
Co1 C6 C10 Au2 118.6(4) . . . . ?
Co1 C6 C10 C9 -58.7(4) . . . . ?
Co1 C7 C8 C9 59.9(4) . . . . ?
Co1 C8 C9 C10 60.0(4) . . . . ?
Co1 C9 C10 Au2 -118.7(4) . . . . ?
Co1 C9 C10 C6 58.5(4) . . . . ?
C5 C4 C3 Co1 -59.8(4) . . . . ?
C5 C4 C3 C2 0.1(7) . . . . ?
C4 C5 C1 Au1 171.5(4) . . . . ?
C4 C5 C1 Co1 58.9(4) . . . . ?
C4 C5 C1 C2 0.4(6) . . . . ?
C4 C3 C2 Co1 -59.9(4) . . . . ?
C4 C3 C2 C1 0.2(7) . . . . ?
C3 C2 C1 Au1 -171.6(4) . . . . ?
C3 C2 C1 Co1 -58.3(4) . . . . ?
C3 C2 C1 C5 -0.3(6) . . . . ?
C1 C5 C4 Co1 -59.8(4) . . . . ?
C1 C5 C4 C3 -0.3(7) . . . . ?
C6 C7 C8 Co1 -59.4(4) . . . . ?
C6 C7 C8 C9 0.5(7) . . . . ?
C7 C6 C10 Au2 177.8(4) . . . . ?
C7 C6 C10 Co1 59.2(4) . . . . ?
C7 C6 C10 C9 0.5(6) . . . . ?
C7 C8 C9 Co1 -60.2(4) . . . . ?
C7 C8 C9 C10 -0.2(7) . . . . ?
C8 C9 C10 Au2 -177.3(4) . . . . ?
C8 C9 C10 Co1 -58.6(4) . . . . ?
C8 C9 C10 C6 -0.1(6) . . . . ?
C10 C6 C7 Co1 -59.8(4) . . . . ?
C10 C6 C7 C8 -0.6(7) . . . . ?
